data_1533322
loop_
_publ_author_name
'Zhou Yaming'
'Liu Zhichen'
'Zhao Dongyuan'
'Chen Zhenxia'
'Weng Linhong'

_publ_section_title
;
 (H3 O)4 Ge7 O16 * 3(H2 O) and K4 Ge9 O20: two microporous germanates
 constructed by Ge10 O28 units
;
_journal_name_full 'Hua Hsueh Hsueh Pao'
_journal_page_first 382
_journal_page_last 387
_journal_volume 61
_journal_year 2003
_chemical_formula_sum 'Ge7 H18 O23'
_chemical_name_systematic '(H3 O)4 (Ge7 O16) (H2 O)3'
_space_group_IT_number 215
_symmetry_space_group_name_Hall 'P -4 2 3'
_symmetry_space_group_name_H-M 'P -4 3 m'
_cell_angle_alpha 90
_cell_angle_beta 90
_cell_angle_gamma 90
_cell_formula_units_Z 1
_cell_length_a 7.7309
_cell_length_b 7.7309
_cell_length_c 7.7309
_cell_volume 462.051
_citation_journal_id_ASTM HHHPA4
_cod_data_source_file ZhouYaming_HHHPA4_2003_730.cif
_cod_data_source_block H18Ge7O23
_cod_original_cell_volume 462.0512
_cod_original_formula_sum 'H18 Ge7 O23'
_cod_database_code 1533322

loop_
_symmetry_equiv_pos_as_xyz
x,y,z
y,-x,-z
-x,-y,z
-y,x,-z
x,-y,-z
-y,-x,z
-x,y,-z
y,x,z
z,x,y
x,-z,-y
-z,-x,y
-x,z,-y
z,-x,-y
-x,-z,y
-z,x,-y
x,z,y
y,z,x
y,-z,-x
-z,-y,x
-y,z,-x
z,y,x
-y,-z,x
-z,y,-x
z,-y,-x

loop_
_atom_site_label
_atom_site_type_symbol
_atom_site_fract_x
_atom_site_fract_y
_atom_site_fract_z
_atom_site_occupancy
_atom_site_U_iso_or_equiv
Ge1 Ge+4 0.1388 0.1388 0.1388 1 0.0
O2 O-2 0.3759 0.133 0.133 1 0.0
O1 O-2 0.1146 0.1146 0.8854 1 0.0
O4 O-2 0.339 0.339 0.661 1 0.0
Ge2 Ge+4 0.5 0 0 1 0.0
O3 O-2 0.5 0 0.5 1 0.0
